data_7134756
loop_
_publ_author_name
'Marquardt, Michael'
'Vendier, Laure'
'Sournia-Saquet, Alix'
'Maurel, Vincent'
'Mouesca, Jean-Marie'
'Bastin, St&#xe9;phanie'
'Castillo, Ivan'
'C&#xe9;sar, Vincent'

_publ_section_title
;
 A non-innocent, &#x3c0;-extended N-heterobicyclic carbene-thiolate
 ligand.
;
_journal_issue 61
_journal_name_full 'Chemical communications (Cambridge, England)'
_journal_page_first 11437
_journal_page_last 11440
_journal_paper_doi 10.1039/d5cc02841h
_journal_volume 61
_journal_year 2025
_chemical_formula_moiety 'C64 H60 Ag2 N8 Ni2 S4, 2(F6 Sb)'
_chemical_formula_sum 'C64 H60 Ag2 F12 N8 Ni2 S4 Sb2'
_chemical_formula_weight 1874.14
_space_group_crystal_system orthorhombic
_space_group_IT_number 70
_space_group_name_Hall '-F 2uv 2vw'
_space_group_name_H-M_alt 'F d d d :2'
_atom_sites_solution_hydrogens geom
_audit_creation_method SHELXL-2019/3
_audit_update_record
;
2025-05-09 deposited with the CCDC.	2025-06-16 downloaded from the CCDC.
;
_cell_angle_alpha 90
_cell_angle_beta 90
_cell_angle_gamma 90
_cell_formula_units_Z 8
_cell_length_a 11.50210(10)
_cell_length_b 32.2956(4)
_cell_length_c 41.3195(5)
_cell_measurement_reflns_used 33699
_cell_measurement_temperature 100(2)
_cell_measurement_theta_max 79.6470
_cell_measurement_theta_min 3.4700
_cell_volume 15348.8(3)
_computing_structure_refinement 'SHELXL-2019/2 (Sheldrick, 2019)'
_diffrn_ambient_temperature 100(2)
_diffrn_detector 'Hybrid Pixel Array Detector'
_diffrn_detector_area_resol_mean 10.0000
_diffrn_detector_type HyPix
_diffrn_measured_fraction_theta_full 1.000
_diffrn_measured_fraction_theta_max 1.000
_diffrn_measurement_device 'four-circle diffractometer'
_diffrn_measurement_device_type 'XtaLAB Synergy, Dualflex, HyPix'
_diffrn_radiation_monochromator mirror
_diffrn_radiation_probe x-ray
_diffrn_radiation_type CuK\a
_diffrn_radiation_wavelength 1.5418
_diffrn_reflns_av_R_equivalents 0.0641
_diffrn_reflns_av_unetI/netI 0.0201
_diffrn_reflns_Laue_measured_fraction_full 1.000
_diffrn_reflns_Laue_measured_fraction_max 1.000
_diffrn_reflns_limit_h_max 13
_diffrn_reflns_limit_h_min -10
_diffrn_reflns_limit_k_max 38
_diffrn_reflns_limit_k_min -38
_diffrn_reflns_limit_l_max 49
_diffrn_reflns_limit_l_min -49
_diffrn_reflns_number 49735
_diffrn_reflns_point_group_measured_fraction_full 1.000
_diffrn_reflns_point_group_measured_fraction_max 1.000
_diffrn_reflns_theta_full 67.680
_diffrn_reflns_theta_max 68.244
_diffrn_reflns_theta_min 3.474
_diffrn_source 'micro-focus sealed X-ray tube'
_diffrn_source_type 'PhotonJet (Cu) X-ray Source'
_exptl_absorpt_coefficient_mu 11.673
_exptl_absorpt_correction_T_max 1.00000
_exptl_absorpt_correction_T_min 0.10386
_exptl_absorpt_correction_type multi-scan
_exptl_absorpt_process_details
;
CrysAlisPro 1.171.42.102a (Rigaku Oxford Diffraction, 2023)
Empirical absorption correction using spherical harmonics,
implemented in SCALE3 ABSPACK scaling algorithm.
;
_exptl_crystal_colour red
_exptl_crystal_density_diffrn 1.622
_exptl_crystal_description needle
_exptl_crystal_F_000 7391
_exptl_crystal_size_max 0.250
_exptl_crystal_size_mid 0.040
_exptl_crystal_size_min 0.030
_refine_diff_density_max 2.270
_refine_diff_density_min -1.552
_refine_diff_density_rms 0.146
_refine_ls_extinction_method none
_refine_ls_goodness_of_fit_ref 1.049
_refine_ls_hydrogen_treatment constr
_refine_ls_matrix_type full
_refine_ls_number_parameters 211
_refine_ls_number_reflns 3527
_refine_ls_number_restraints 0
_refine_ls_restrained_S_all 1.049
_refine_ls_R_factor_all 0.0539
_refine_ls_R_factor_gt 0.0527
_refine_ls_shift/su_max 0.001
_refine_ls_shift/su_mean 0.000
_refine_ls_structure_factor_coef Fsqd
_refine_ls_weighting_details 'w=1/[\s^2^(Fo^2^)+(0.0831P)^2^+344.4438P] where P=(Fo^2^+2Fc^2^)/3'
_refine_ls_weighting_scheme calc
_refine_ls_wR_factor_gt 0.1513
_refine_ls_wR_factor_ref 0.1526
_reflns_Friedel_coverage 0.000
_reflns_number_gt 3370
_reflns_number_total 3527
_reflns_threshold_expression 'I > 2\s(I)'
_cod_data_source_file d5cc02841h2.cif
_cod_data_source_block 20240124EqA
_cod_depositor_comments 'Adding full bibliography for 7134755--7134757.cif.'
_cod_original_sg_symbol_H-M 'F d d d'
_cod_database_code 7134756
_shelx_shelxl_version_number 2019/3
_shelx_space_group_comment
;
The symmetry employed for this shelxl refinement is uniquely defined
by the following loop, which should always be used as a source of
symmetry information in preference to the above space-group names.
They are only intended as comments.
;

loop_
_space_group_symop_operation_xyz
'x, y, z'
'x+3/4, y+3/4, -z'
'x+3/4, -y, z+3/4'
'x, -y+1/4, -z+1/4'
'x, y+1/2, z+1/2'
'x+3/4, y+5/4, -z+1/2'
'x+3/4, -y+1/2, z+5/4'
'x, -y+3/4, -z+3/4'
'x+1/2, y, z+1/2'
'x+5/4, y+3/4, -z+1/2'
'x+5/4, -y, z+5/4'
'x+1/2, -y+1/4, -z+3/4'
'x+1/2, y+1/2, z'
'x+5/4, y+5/4, -z'
'x+5/4, -y+1/2, z+3/4'
'x+1/2, -y+3/4, -z+1/4'
'-x, -y, -z'
'-x-3/4, -y-3/4, z'
'-x-3/4, y, -z-3/4'
'-x, y-1/4, z-1/4'
'-x, -y+1/2, -z+1/2'
'-x-3/4, -y-1/4, z+1/2'
'-x-3/4, y+1/2, -z-1/4'
'-x, y+1/4, z+1/4'
'-x+1/2, -y, -z+1/2'
'-x-1/4, -y-3/4, z+1/2'
'-x-1/4, y, -z-1/4'
'-x+1/2, y-1/4, z+1/4'
'-x+1/2, -y+1/2, -z'
'-x-1/4, -y-1/4, z'
'-x-1/4, y+1/2, -z-3/4'
'-x+1/2, y+1/4, z-1/4'

loop_
_atom_site_label
_atom_site_type_symbol
_atom_site_fract_x
_atom_site_fract_y
_atom_site_fract_z
_atom_site_U_iso_or_equiv
_atom_site_adp_type
_atom_site_occupancy
_atom_site_site_symmetry_order
_atom_site_calc_flag
_atom_site_refinement_flags_posn
_atom_site_refinement_flags_adp
_atom_site_refinement_flags_occupancy
_atom_site_disorder_assembly
_atom_site_disorder_group
Ag1 Ag 0.125000 0.57571(2) 0.625000 0.0402(2) Uani 1 2 d S T P . .
Ni1 Ni 0.34112(10) 0.625000 0.625000 0.0202(3) Uani 1 2 d S T P . .
S1 S 0.33079(11) 0.55698(3) 0.62501(3) 0.0234(3) Uani 1 1 d . . . . .
C8 C 0.3481(4) 0.54715(15) 0.58361(12) 0.0233(9) Uani 1 1 d . . . . .
N1 N 0.3585(3) 0.58256(13) 0.56565(10) 0.0221(8) Uani 1 1 d . . . . .
C10 C 0.3556(4) 0.62149(14) 0.57873(12) 0.0218(10) Uani 1 1 d . . . . .
N2 N 0.3726(3) 0.64614(14) 0.55256(10) 0.0238(9) Uani 1 1 d . . . . .
C12 C 0.3853(5) 0.62398(16) 0.52438(13) 0.0271(11) Uani 1 1 d . . . . .
H12 H 0.397395 0.635238 0.503401 0.032 Uiso 1 1 calc R U . . .
C13 C 0.3775(4) 0.58279(16) 0.53193(13) 0.0255(10) Uani 1 1 d . . . . .
C14 C 0.3863(4) 0.54397(17) 0.51608(14) 0.0304(11) Uani 1 1 d . . . . .
H14 H 0.399892 0.542603 0.493422 0.037 Uiso 1 1 calc R U . . .
C15 C 0.3750(4) 0.50880(17) 0.53379(14) 0.0312(12) Uani 1 1 d . . . . .
H15 H 0.379727 0.482786 0.523139 0.037 Uiso 1 1 calc R U . . .
C16 C 0.3560(4) 0.50971(16) 0.56838(13) 0.0285(11) Uani 1 1 d . . . . .
H16 H 0.349182 0.484690 0.580319 0.034 Uiso 1 1 calc R U . . .
C17 C 0.3795(4) 0.69093(16) 0.55254(12) 0.0250(10) Uani 1 1 d . . . . .
C18 C 0.2789(5) 0.71320(17) 0.54509(12) 0.0303(11) Uani 1 1 d . . . . .
C19 C 0.2874(6) 0.75587(18) 0.54518(14) 0.0402(14) Uani 1 1 d . . . . .
H19 H 0.220533 0.771943 0.540276 0.048 Uiso 1 1 calc R U . . .
C20 C 0.3916(6) 0.77597(18) 0.55228(15) 0.0422(15) Uani 1 1 d . . . . .
C21 C 0.4898(6) 0.75251(16) 0.55975(14) 0.0379(13) Uani 1 1 d . . . . .
H21 H 0.560441 0.766180 0.564994 0.045 Uiso 1 1 calc R U . . .
C22 C 0.4862(5) 0.70959(15) 0.55966(12) 0.0283(10) Uani 1 1 d . . . . .
C23 C 0.5922(5) 0.68435(18) 0.56850(15) 0.0371(12) Uani 1 1 d . . . . .
H23A H 0.659531 0.702713 0.570666 0.056 Uiso 1 1 calc R U . . .
H23B H 0.607260 0.663897 0.551485 0.056 Uiso 1 1 calc R U . . .
H23C H 0.578400 0.670058 0.589066 0.056 Uiso 1 1 calc R U . . .
C24 C 0.3986(8) 0.8230(2) 0.5533(2) 0.064(2) Uani 1 1 d . . . . .
H24A H 0.457025 0.832584 0.537794 0.096 Uiso 1 1 calc R U . . .
H24B H 0.420579 0.831894 0.575169 0.096 Uiso 1 1 calc R U . . .
H24C H 0.322691 0.834752 0.547736 0.096 Uiso 1 1 calc R U . . .
C25 C 0.1669(5) 0.6915(2) 0.53782(15) 0.0414(14) Uani 1 1 d . . . . .
H25A H 0.179285 0.671253 0.520502 0.062 Uiso 1 1 calc R U . . .
H25B H 0.108656 0.711825 0.530889 0.062 Uiso 1 1 calc R U . . .
H25C H 0.139289 0.677261 0.557299 0.062 Uiso 1 1 calc R U . . .
Sb1 Sb 0.375000 0.375000 0.54774(2) 0.03142(19) Uani 1 2 d S T P . .
F1A F 0.2644(9) 0.4148(3) 0.5570(3) 0.0673(11) Uiso 0.5 1 d . . P A 1
F2A F 0.4887(9) 0.4157(3) 0.5473(2) 0.0673(11) Uiso 0.5 1 d . . P A 1
F3A F 0.375000 0.375000 0.5927(4) 0.0673(11) Uiso 0.5 2 d S . P A 1
F4A F 0.375000 0.375000 0.5038(4) 0.0673(11) Uiso 0.5 2 d S . P A 1
F4B F 0.4016(17) 0.3376(6) 0.5129(5) 0.0673(11) Uiso 0.25 1 d . . P B 2
F3B F 0.4076(17) 0.3362(6) 0.5791(5) 0.0673(11) Uiso 0.25 1 d . . P A 2
F2B F 0.5273(9) 0.3948(3) 0.5452(2) 0.0673(11) Uiso 0.5 1 d . . P A 2
F1B F 0.2551(9) 0.4140(3) 0.5401(3) 0.0673(11) Uiso 0.5 1 d . . P A 2

loop_
_atom_site_aniso_label
_atom_site_aniso_U_11
_atom_site_aniso_U_22
_atom_site_aniso_U_33
_atom_site_aniso_U_23
_atom_site_aniso_U_13
_atom_site_aniso_U_12
Ag1 0.0258(3) 0.0694(5) 0.0254(3) 0.000 0.0034(2) 0.000
Ni1 0.0231(6) 0.0169(5) 0.0206(6) -0.0004(4) 0.000 0.000
S1 0.0279(6) 0.0181(5) 0.0243(6) 0.0005(4) 0.0000(4) -0.0005(4)
C8 0.021(2) 0.021(2) 0.028(2) 0.0006(19) 0.0004(19) -0.0019(18)
N1 0.0223(19) 0.0204(19) 0.024(2) -0.0018(16) 0.0015(16) -0.0028(15)
C10 0.022(2) 0.018(2) 0.025(2) -0.0003(18) 0.0005(19) 0.0015(17)
N2 0.025(2) 0.024(2) 0.022(2) 0.0000(16) 0.0016(15) -0.0019(15)
C12 0.029(3) 0.029(3) 0.024(3) -0.001(2) 0.005(2) 0.0016(18)
C13 0.024(2) 0.030(3) 0.023(2) -0.003(2) 0.0036(18) -0.0009(19)
C14 0.030(3) 0.034(3) 0.028(3) -0.009(2) 0.004(2) 0.000(2)
C15 0.032(3) 0.028(3) 0.033(3) -0.008(2) 0.002(2) 0.001(2)
C16 0.030(3) 0.022(2) 0.033(3) -0.003(2) 0.004(2) 0.000(2)
C17 0.032(3) 0.021(2) 0.022(2) 0.0029(19) 0.0075(19) 0.0017(18)
C18 0.035(3) 0.034(3) 0.022(2) 0.004(2) 0.003(2) 0.003(2)
C19 0.055(4) 0.032(3) 0.034(3) 0.008(2) 0.005(3) 0.017(3)
C20 0.068(4) 0.021(3) 0.038(3) 0.003(2) 0.009(3) 0.005(3)
C21 0.053(4) 0.026(3) 0.034(3) -0.003(2) 0.009(3) -0.008(2)
C22 0.032(3) 0.024(2) 0.028(2) 0.0014(19) 0.008(2) -0.001(2)
C23 0.027(3) 0.038(3) 0.047(3) -0.007(3) 0.003(2) -0.003(2)
C24 0.101(6) 0.020(3) 0.071(5) 0.005(3) 0.011(5) 0.002(3)
C25 0.032(3) 0.053(4) 0.039(3) 0.007(3) -0.004(2) 0.009(3)
Sb1 0.0408(3) 0.0258(3) 0.0277(3) 0.000 0.000 -0.00243(19)

loop_
_atom_type_symbol
_atom_type_description
_atom_type_scat_dispersion_real
_atom_type_scat_dispersion_imag
_atom_type_scat_source
C C 0.0180 0.0090 'International Tables Vol C Tables 4.2.6.8 and 6.1.1.4'
H H 0.0000 0.0000 'International Tables Vol C Tables 4.2.6.8 and 6.1.1.4'
F F 0.0730 0.0530 'International Tables Vol C Tables 4.2.6.8 and 6.1.1.4'
N N 0.0310 0.0180 'International Tables Vol C Tables 4.2.6.8 and 6.1.1.4'
Ni Ni -3.0030 0.5090 'International Tables Vol C Tables 4.2.6.8 and 6.1.1.4'
Sb Sb -0.0560 5.8950 'International Tables Vol C Tables 4.2.6.8 and 6.1.1.4'
S S 0.3330 0.5570 'International Tables Vol C Tables 4.2.6.8 and 6.1.1.4'
Ag Ag 0.1310 4.2820 'International Tables Vol C Tables 4.2.6.8 and 6.1.1.4'

loop_
_geom_angle_atom_site_label_1
_geom_angle_atom_site_label_2
_geom_angle_atom_site_label_3
_geom_angle
_geom_angle_site_symmetry_1
_geom_angle_site_symmetry_3
_geom_angle_publ_flag
S1 Ag1 S1 151.33(6) . 19_657 ?
S1 Ag1 Ni1 46.97(3) . . ?
S1 Ag1 Ni1 161.70(4) 19_657 . ?
S1 Ag1 Ni1 161.70(4) . 18_675 ?
S1 Ag1 Ni1 46.97(3) 19_657 18_675 ?
Ni1 Ag1 Ni1 114.73(4) . 18_675 ?
S1 Ag1 Ag1 104.34(3) . 18_675 ?
S1 Ag1 Ag1 104.34(3) 19_657 18_675 ?
Ni1 Ag1 Ag1 57.365(17) . 18_675 ?
Ni1 Ag1 Ag1 57.365(18) 18_675 18_675 ?
C10 Ni1 C10 170.1(3) . 4_566 ?
C10 Ni1 S1 93.63(14) . 4_566 ?
C10 Ni1 S1 86.91(14) 4_566 4_566 ?
C10 Ni1 S1 86.91(14) . . ?
C10 Ni1 S1 93.63(14) 4_566 . ?
S1 Ni1 S1 173.81(9) 4_566 . ?
C10 Ni1 N1 25.74(16) . . ?
C10 Ni1 N1 152.68(16) 4_566 . ?
S1 Ni1 N1 119.31(9) 4_566 . ?
S1 Ni1 N1 61.19(9) . . ?
C10 Ni1 N1 152.69(17) . 4_566 ?
C10 Ni1 N1 25.74(16) 4_566 4_566 ?
S1 Ni1 N1 61.19(9) 4_566 4_566 ?
S1 Ni1 N1 119.31(9) . 4_566 ?
N1 Ni1 N1 171.87(17) . 4_566 ?
C10 Ni1 Ag1 92.36(15) . . ?
C10 Ni1 Ag1 96.01(15) 4_566 . ?
S1 Ni1 Ag1 119.54(6) 4_566 . ?
S1 Ni1 Ag1 54.27(4) . . ?
N1 Ni1 Ag1 78.30(8) . . ?
N1 Ni1 Ag1 108.79(9) 4_566 . ?
C10 Ni1 Ag1 96.02(15) . 18_675 ?
C10 Ni1 Ag1 92.36(15) 4_566 18_675 ?
S1 Ni1 Ag1 54.27(4) 4_566 18_675 ?
S1 Ni1 Ag1 119.54(6) . 18_675 ?
N1 Ni1 Ag1 108.79(9) . 18_675 ?
N1 Ni1 Ag1 78.30(8) 4_566 18_675 ?
Ag1 Ni1 Ag1 65.27(3) . 18_675 ?
C8 S1 Ni1 100.05(16) . . ?
C8 S1 Ag1 98.89(16) . . ?
Ni1 S1 Ag1 78.76(5) . . ?
C16 C8 N1 118.9(5) . . ?
C16 C8 S1 128.2(4) . . ?
N1 C8 S1 112.8(4) . . ?
C8 N1 C10 123.4(4) . . ?
C8 N1 C13 123.6(4) . . ?
C10 N1 C13 112.9(4) . . ?
C8 N1 Ni1 85.9(3) . . ?
C10 N1 Ni1 37.6(2) . . ?
C13 N1 Ni1 150.3(3) . . ?
N2 C10 N1 102.8(4) . . ?
N2 C10 Ni1 140.4(4) . . ?
N1 C10 Ni1 116.7(3) . . ?
C10 N2 C12 112.6(4) . . ?
C10 N2 C17 126.5(4) . . ?
C12 N2 C17 120.9(4) . . ?
C13 C12 N2 107.8(5) . . ?
C12 C13 N1 103.9(4) . . ?
C12 C13 C14 138.5(5) . . ?
N1 C13 C14 117.6(5) . . ?
C15 C14 C13 118.9(5) . . ?
C14 C15 C16 122.0(5) . . ?
C8 C16 C15 118.9(5) . . ?
C18 C17 C22 123.5(5) . . ?
C18 C17 N2 118.0(4) . . ?
C22 C17 N2 118.6(4) . . ?
C19 C18 C17 117.0(5) . . ?
C19 C18 C25 121.9(5) . . ?
C17 C18 C25 121.1(5) . . ?
C18 C19 C20 121.7(6) . . ?
C19 C20 C21 119.3(5) . . ?
C19 C20 C24 121.1(6) . . ?
C21 C20 C24 119.5(7) . . ?
C22 C21 C20 121.2(6) . . ?
C21 C22 C17 117.2(5) . . ?
C21 C22 C23 121.0(5) . . ?
C17 C22 C23 121.8(5) . . ?
F4A Sb1 F3B 134.7(6) . 30_665 ?
F3B Sb1 F3B 90.6(12) 30_665 . ?
F4A Sb1 F1A 102.0(3) . 30_665 ?
F4A Sb1 F1A 102.0(3) . . ?
F1A Sb1 F1A 156.1(7) 30_665 . ?
F4A Sb1 F2A 89.4(3) . . ?
F1A Sb1 F2A 90.5(5) 30_665 . ?
F1A Sb1 F2A 89.7(5) . . ?
F4A Sb1 F2A 89.4(3) . 30_665 ?
F1A Sb1 F2A 89.7(5) 30_665 30_665 ?
F1A Sb1 F2A 90.5(5) . 30_665 ?
F2A Sb1 F2A 178.9(6) . 30_665 ?
F4A Sb1 F3A 180.0 . . ?
F1A Sb1 F3A 78.0(3) 30_665 . ?
F1A Sb1 F3A 78.0(3) . . ?
F2A Sb1 F3A 90.6(3) . . ?
F2A Sb1 F3A 90.6(3) 30_665 . ?
F4A Sb1 F2B 86.8(3) . 30_665 ?
F1A Sb1 F2B 114.8(4) 30_665 30_665 ?
F1A Sb1 F2B 66.7(4) . 30_665 ?
F2A Sb1 F2B 154.6(4) . 30_665 ?
F2A Sb1 F2B 25.2(3) 30_665 30_665 ?
F3A Sb1 F2B 93.2(3) . 30_665 ?
F3B Sb1 F2B 89.8(7) 30_665 . ?
F3B Sb1 F2B 94.7(7) . . ?
F2B Sb1 F2B 173.5(6) 30_665 . ?
F3B Sb1 F1B 61.1(7) 30_665 . ?
F3B Sb1 F1B 136.0(7) . . ?
F2B Sb1 F1B 62.4(4) 30_665 . ?
F2B Sb1 F1B 116.4(4) . . ?
F4A Sb1 F1B 80.4(3) . 30_665 ?
F3B Sb1 F1B 136.0(7) 30_665 30_665 ?
F3B Sb1 F1B 61.1(7) . 30_665 ?
F1A Sb1 F1B 21.8(4) 30_665 30_665 ?
F1A Sb1 F1B 176.4(5) . 30_665 ?
F2A Sb1 F1B 87.5(5) . 30_665 ?
F2A Sb1 F1B 92.3(5) 30_665 30_665 ?
F3A Sb1 F1B 99.6(3) . 30_665 ?
F2B Sb1 F1B 116.4(4) 30_665 30_665 ?
F2B Sb1 F1B 62.4(4) . 30_665 ?
F1B Sb1 F1B 160.7(6) . 30_665 ?
F1B F4B Sb1 65.6(8) 30_665 . ?
Sb1 F3B F1B 60.9(7) . 30_665 ?
Sb1 F2B F1B 59.5(4) . 30_665 ?
F4B F1B Sb1 66.2(8) 30_665 . ?
Sb1 F1B F3B 58.0(7) . 30_665 ?
Sb1 F1B F2B 58.1(4) . 30_665 ?

loop_
_geom_bond_atom_site_label_1
_geom_bond_atom_site_label_2
_geom_bond_distance
_geom_bond_site_symmetry_2
_geom_bond_publ_flag
Ag1 S1 2.4431(13) . ?
Ag1 S1 2.4432(13) 19_657 ?
Ag1 Ni1 2.9519(11) . ?
Ag1 Ni1 2.9519(11) 18_675 ?
Ag1 Ag1 3.1839(15) 18_675 ?
Ni1 C10 1.923(5) . ?
Ni1 C10 1.923(5) 4_566 ?
Ni1 S1 2.2001(11) 4_566 ?
Ni1 S1 2.2001(11) . ?
Ni1 N1 2.817(4) . ?
Ni1 N1 2.817(4) 4_566 ?
S1 C8 1.751(5) . ?
C8 C16 1.366(7) . ?
C8 N1 1.369(6) . ?
N1 C10 1.369(6) . ?
N1 C13 1.410(7) . ?
C10 N2 1.357(7) . ?
N2 C12 1.375(7) . ?
N2 C17 1.449(7) . ?
C12 C13 1.369(8) . ?
C13 C14 1.418(7) . ?
C14 C15 1.358(8) . ?
C15 C16 1.446(8) . ?
C17 C18 1.397(7) . ?
C17 C22 1.399(7) . ?
C18 C19 1.381(8) . ?
C18 C25 1.497(8) . ?
C19 C20 1.394(10) . ?
C20 C21 1.394(9) . ?
C20 C24 1.521(8) . ?
C21 C22 1.387(7) . ?
C22 C23 1.511(8) . ?
Sb1 F4A 1.814(15) . ?
Sb1 F3B 1.84(2) 30_665 ?
Sb1 F3B 1.841(19) . ?
Sb1 F1A 1.848(10) 30_665 ?
Sb1 F1A 1.848(10) . ?
Sb1 F2A 1.854(10) . ?
Sb1 F2A 1.854(10) 30_665 ?
Sb1 F3A 1.860(15) . ?
Sb1 F2B 1.867(10) 30_665 ?
Sb1 F2B 1.867(10) . ?
Sb1 F1B 1.895(10) . ?
Sb1 F1B 1.895(10) 30_665 ?
F4B F1B 1.55(2) 30_665 ?
F3B F1B 1.90(2) 30_665 ?
F2B F1B 1.948(13) 30_665 ?
